data_4321123
loop_
_publ_author_name
'Paula M. Briggs Piccoli'
'Kent D. Abney'
'Jon R. Schoonover'
'Peter K. Dorhout'

_publ_section_title
;
 Synthesis and Structural Characterization of Quaternary Thorium
 Selenophosphates: A2ThP3Se9 (A = K, Rb) and Cs4Th2P5Se17
;
_journal_name_full 'Inorganic Chemistry'
_journal_page_first 2970
_journal_page_last 2976
_journal_paper_doi 10.1021/ic990767w
_journal_volume 39
_journal_year 2000
_chemical_formula_sum 'P6 Rb4 Se18 Th2'
_chemical_formula_weight 2413.06
_chemical_name_systematic
; 
 ? 
;
_space_group_IT_number 1
_symmetry_cell_setting triclinic
_symmetry_space_group_name_Hall 'P 1'
_symmetry_space_group_name_H-M 'P 1'
_atom_sites_solution_hydrogens geom
_atom_sites_solution_primary direct
_atom_sites_solution_secondary difmap
_audit_creation_method SHELXL
_cell_angle_alpha 107.6140(10)
_cell_angle_beta 92.0590(10)
_cell_angle_gamma 90.4090(10)
_cell_formula_units_Z 2
_cell_length_a 10.5369(5)
_cell_length_b 16.6914(8)
_cell_length_c 10.2864(5)
_cell_measurement_temperature 223(2)
_cell_volume 1722.89(14)
_computing_cell_refinement 'Siemens XSCANS'
_computing_data_collection 'Siemens XSCANS'
_computing_data_reduction 'Siemens SHELXTL'
_computing_molecular_graphics 'Siemens SHELXTL'
_computing_publication_material 'Siemens SHELXTL'
_computing_structure_refinement 'SHELXL-93 (Sheldrick, 1993)'
_computing_structure_solution 'SHELXS-86 (Sheldrick, 1990)'
_diffrn_ambient_temperature 223(2)
_diffrn_measurement_device 'Siemens P4'
_diffrn_measurement_method '\w scans'
_diffrn_radiation_monochromator graphite
_diffrn_radiation_source 'fine-focus sealed tube'
_diffrn_radiation_type MoK\a
_diffrn_radiation_wavelength 0.71073
_diffrn_reflns_av_R_equivalents 0.0302
_diffrn_reflns_av_sigmaI/netI 0.0592
_diffrn_reflns_limit_h_max 12
_diffrn_reflns_limit_h_min -13
_diffrn_reflns_limit_k_max 18
_diffrn_reflns_limit_k_min -20
_diffrn_reflns_limit_l_max 12
_diffrn_reflns_limit_l_min -12
_diffrn_reflns_number 9271
_diffrn_reflns_theta_max 26.45
_diffrn_reflns_theta_min 1.28
_exptl_absorpt_coefficient_mu 33.530
_exptl_absorpt_correction_type none
_exptl_crystal_colour orange
_exptl_crystal_density_diffrn 4.651
_exptl_crystal_description plate
_exptl_crystal_F_000 2060
_exptl_crystal_size_max 0.29
_exptl_crystal_size_mid 0.08
_exptl_crystal_size_min 0.08
_refine_diff_density_max 5.980
_refine_diff_density_min -5.500
_refine_diff_density_rms 0.511
_refine_ls_abs_structure_details 'Flack H D (1983), Acta Cryst. A39, 876-881'
_refine_ls_abs_structure_Flack 0.00
_refine_ls_extinction_method none
_refine_ls_goodness_of_fit_all 1.012
_refine_ls_goodness_of_fit_obs 1.018
_refine_ls_matrix_type full
_refine_ls_number_parameters 541
_refine_ls_number_reflns 8742
_refine_ls_number_restraints 3
_refine_ls_restrained_S_all 1.011
_refine_ls_restrained_S_obs 1.018
_refine_ls_R_factor_all 0.0549
_refine_ls_R_factor_obs 0.0476
_refine_ls_shift/esd_max -1.370
_refine_ls_shift/esd_mean 0.083
_refine_ls_structure_factor_coef Fsqd
_refine_ls_weighting_details 'w=1/[\s^2^(Fo^2^)+(0.0831P)^2^+0.0000P] where P=(Fo^2^+2Fc^2^)/3'
_refine_ls_weighting_scheme calc
_refine_ls_wR_factor_all 0.1238
_refine_ls_wR_factor_obs 0.1146
_reflns_number_observed 7457
_reflns_number_total 8742
_reflns_observed_criterion >2sigma(I)
_cod_data_source_file ic990767w_2.cif
_cod_data_source_block pmb1203
_cod_depositor_comments
;
The following automatic conversions were performed:

'_symmetry_cell_setting' value 'Triclinic' changed to 'triclinic'
according to the built-in table from CIF Core dictionary named
'cif_core.dic' version 2.4.1 from 2010-06-29.

Automatic conversion script
Id: cif_fix_values 1646 2011-03-28 12:23:43Z adriana 

The following automatic conversions were performed:

'_refine_ls_weighting_scheme' value 'calc
w=1/[\s^2^(Fo^2^)+(0.0831P)^2^+0.0000P] where P=(Fo^2^+2Fc^2^)/3' was
changed to 'calc'. New tag '_refine_ls_weighting_details' was
created. The value of the new tag was set to
'w=1/[\s^2^(Fo^2^)+(0.0831P)^2^+0.0000P] where P=(Fo^2^+2Fc^2^)/3'.

Automatic conversion script
Id: cif_fix_values 3143 2015-03-26 13:38:13Z robertas 
;
_cod_database_code 4321123

loop_
_symmetry_equiv_pos_as_xyz
'x, y, z'

loop_
_atom_site_aniso_label
_atom_site_aniso_U_11
_atom_site_aniso_U_22
_atom_site_aniso_U_33
_atom_site_aniso_U_23
_atom_site_aniso_U_13
_atom_site_aniso_U_12
Th1 0.0061(7) 0.0088(8) 0.0178(11) 0.0049(7) -0.0026(7) -0.0032(7)
Th2 0.0039(7) 0.0097(8) 0.0160(10) 0.0026(7) -0.0028(7) -0.0019(7)
Th3 0.0046(7) 0.0080(8) 0.0172(10) 0.0029(7) -0.0005(7) -0.0020(7)
Th4 0.0040(7) 0.0098(8) 0.0177(10) 0.0045(7) -0.0029(7) -0.0020(7)
Rb1 0.023(3) 0.024(3) 0.037(4) 0.002(3) -0.009(2) 0.007(2)
Rb2 0.021(2) 0.013(2) 0.026(3) 0.008(2) -0.008(2) -0.009(2)
Rb3 0.013(2) 0.024(3) 0.031(3) 0.009(2) -0.003(2) -0.005(2)
Rb4 0.023(2) 0.042(4) 0.046(4) 0.023(3) -0.008(3) -0.007(2)
Rb5 0.027(3) 0.042(4) 0.047(4) 0.030(3) -0.009(3) -0.013(3)
Rb6 0.021(2) 0.036(2) 0.050(3) 0.027(2) 0.011(2) 0.008(2)
Rb7 0.017(2) 0.035(2) 0.057(3) 0.032(2) 0.014(2) 0.013(2)
Rb8 0.018(2) 0.026(3) 0.035(3) 0.011(2) 0.003(2) 0.000(2)
Se1 0.016(2) 0.001(2) 0.017(3) -0.003(2) 0.003(2) -0.005(2)
Se2 0.003(2) 0.022(3) 0.030(3) 0.017(2) -0.001(2) -0.001(2)
Se3 0.013(2) 0.005(2) 0.012(3) -0.004(2) -0.002(2) 0.000(2)
Se4 0.010(2) 0.009(2) 0.021(3) 0.003(2) 0.003(2) -0.006(2)
Se5 0.023(3) 0.019(3) 0.022(3) 0.012(2) -0.011(2) -0.009(2)
Se6 0.010(2) 0.007(2) 0.021(3) 0.003(2) -0.005(2) -0.004(2)
Se7 0.006(2) 0.009(2) 0.019(3) 0.000(2) -0.002(2) -0.001(2)
Se8 0.002(2) 0.014(2) 0.021(3) 0.003(2) 0.000(2) -0.003(2)
Se9 0.012(2) 0.022(3) 0.026(3) 0.006(3) -0.008(2) -0.004(2)
Se10 0.009(2) 0.004(2) 0.023(3) -0.004(2) 0.001(2) -0.001(2)
Se11 0.013(2) 0.001(2) 0.020(3) 0.001(2) 0.001(2) -0.003(2)
Se12 0.005(2) 0.020(3) 0.021(3) 0.011(2) 0.001(2) -0.005(2)
Se13 0.005(2) 0.018(3) 0.029(3) 0.012(2) -0.010(2) -0.004(2)
Se14 0.010(2) 0.008(2) 0.017(3) 0.004(2) -0.002(2) -0.002(2)
Se15 0.013(2) 0.005(2) 0.025(3) 0.002(2) -0.003(2) 0.000(2)
Se16 0.002(2) 0.019(3) 0.022(3) 0.011(2) -0.002(2) 0.001(2)
Se17 0.003(2) 0.037(3) 0.032(3) 0.021(3) 0.000(2) -0.003(2)
Se18 0.013(2) 0.008(2) 0.023(3) 0.004(2) 0.001(2) -0.003(2)
Se19 0.007(2) 0.022(3) 0.019(3) 0.010(2) 0.002(2) 0.004(2)
Se20 0.023(3) 0.003(2) 0.026(3) 0.002(2) -0.005(2) -0.008(2)
Se21 0.006(2) 0.010(2) 0.022(3) 0.004(2) -0.001(2) -0.006(2)
Se22 0.014(2) 0.022(3) 0.041(4) 0.014(3) -0.005(2) -0.009(2)
Se23 0.005(2) 0.024(3) 0.018(3) 0.011(2) 0.002(2) 0.001(2)
Se24 0.002(2) 0.030(3) 0.034(3) 0.022(3) 0.001(2) -0.001(2)
Se25 0.009(2) 0.012(2) 0.020(3) 0.001(2) 0.003(2) -0.007(2)
Se26 0.008(2) 0.025(3) 0.019(3) 0.012(2) -0.002(2) -0.005(2)
Se27 0.006(2) 0.015(3) 0.023(3) 0.007(2) -0.005(2) -0.002(2)
Se28 0.005(2) 0.010(2) 0.021(3) 0.004(2) -0.008(2) -0.001(2)
Se29 0.009(2) 0.023(3) 0.031(3) 0.005(2) -0.005(2) -0.002(2)
Se31 0.011(2) 0.010(2) 0.019(3) 0.001(2) -0.002(2) 0.000(2)
Se32 0.021(3) 0.010(2) 0.023(3) 0.004(2) -0.001(2) 0.003(2)
Se35 0.016(2) 0.020(3) 0.032(3) 0.012(2) 0.002(2) 0.002(2)
Se36 0.005(2) 0.013(2) 0.019(3) 0.011(2) 0.000(2) -0.005(2)
Se38 0.009(2) 0.020(3) 0.042(4) 0.010(3) -0.002(2) 0.002(2)
Se43 0.003(2) 0.026(3) 0.024(3) 0.013(2) -0.001(2) 0.004(2)
Se44 0.027(3) 0.005(2) 0.030(3) -0.005(2) 0.001(2) 0.005(2)
P1 0.014(6) 0.023(7) 0.024(8) 0.010(6) -0.015(5) 0.000(5)
P2 0.014(6) 0.000(5) 0.016(7) -0.003(4) -0.004(5) -0.001(4)
P3 0.000(5) 0.031(7) 0.021(7) 0.013(6) 0.000(5) -0.001(5)
P4 0.000(4) 0.021(6) 0.017(7) 0.014(5) 0.003(4) -0.007(4)
P5 0.004(5) 0.017(6) 0.017(7) 0.006(5) 0.002(5) -0.003(5)
P6 0.010(5) 0.000(5) 0.020(7) -0.005(4) -0.009(5) 0.001(4)
P7 0.016(5) 0.002(5) 0.008(6) -0.003(4) 0.003(4) -0.005(4)
P8 0.000(5) 0.021(7) 0.040(9) 0.020(6) -0.004(5) -0.001(4)
P9 0.004(5) 0.000(5) 0.017(7) -0.002(4) 0.010(4) -0.006(4)
P10 0.002(5) 0.001(5) 0.034(8) -0.006(5) 0.003(5) -0.002(4)
P11 0.010(6) 0.005(6) 0.022(8) 0.000(5) -0.005(5) 0.002(5)
P12 0.010(5) 0.022(6) 0.014(6) 0.017(5) -0.002(5) 0.001(5)

loop_
_atom_site_label
_atom_site_type_symbol
_atom_site_fract_x
_atom_site_fract_y
_atom_site_fract_z
_atom_site_U_iso_or_equiv
_atom_site_thermal_displace_type
_atom_site_occupancy
_atom_site_calc_flag
_atom_site_refinement_flags
_atom_site_disorder_group
Th1 Th 0.42437(14) 0.91925(10) 0.5654(2) 0.0108(4) Uani 1 d . .
Th2 Th 0.87220(13) 0.36120(10) 0.1742(2) 0.0103(4) Uani 1 d . .
Th3 Th 0.36774(13) 0.97044(10) 0.1444(2) 0.0102(4) Uani 1 d . .
Th4 Th 0.92943(13) 0.31015(10) 0.5957(2) 0.0105(4) Uani 1 d . .
Rb1 Rb 0.8997(5) 0.6726(4) 0.3919(7) 0.0299(15) Uani 1 d . .
Rb2 Rb 0.4778(5) 0.2932(3) 0.6644(6) 0.0202(12) Uani 1 d . .
Rb3 Rb -0.1777(5) 0.9866(4) 0.0721(6) 0.0223(12) Uani 1 d . .
Rb4 Rb 0.3925(6) 0.5981(5) -0.1759(8) 0.035(2) Uani 1 d . .
Rb5 Rb 0.9093(6) 0.6797(5) -0.0873(8) 0.035(2) Uani 1 d . .
Rb6 Rb 0.3398(5) 1.2721(4) 0.1196(7) 0.0320(12) Uani 1 d . .
Rb7 Rb 0.9762(5) 0.0135(4) 0.6381(7) 0.0318(13) Uani 1 d . .
Rb8 Rb 0.3959(5) 0.6075(4) 0.3432(7) 0.0257(13) Uani 1 d . .
Se1 Se 0.7609(4) 0.1771(3) 0.6649(5) 0.0129(11) Uani 1 d . .
Se2 Se 0.8690(4) 0.5104(3) 0.0716(6) 0.0160(12) Uani 1 d . .
Se3 Se 0.1334(4) 1.0750(3) 0.0979(5) 0.0118(11) Uani 1 d . .
Se4 Se 0.7074(4) 0.2883(3) 0.3638(6) 0.0139(11) Uani 1 d . .
Se5 Se 0.1961(5) 0.8221(4) 0.0152(6) 0.0201(13) Uani 1 d . .
Se6 Se 0.8812(4) 0.1723(3) 0.0036(6) 0.0128(11) Uani 1 d . .
Se7 Se 0.6371(4) 0.3123(3) -0.0120(6) 0.0124(11) Uani 1 d . .
Se8 Se 0.3772(4) 0.8139(3) 0.2597(6) 0.0131(11) Uani 1 d . .
Se9 Se 0.1671(5) 0.8279(4) 0.4956(6) 0.0203(13) Uani 1 d . .
Se10 Se 0.8941(4) 0.1263(3) 0.3821(6) 0.0138(11) Uani 1 d . .
Se11 Se 0.2134(4) 0.9911(3) 0.4007(5) 0.0115(11) Uani 1 d . .
Se12 Se 0.4029(4) 1.1540(3) 0.3569(6) 0.0144(11) Uani 1 d . .
Se13 Se 0.4172(4) 1.1096(4) 0.7380(6) 0.0164(12) Uani 1 d . .
Se14 Se 0.9184(4) 0.4655(3) 0.4788(6) 0.0116(11) Uani 1 d . .
Se15 Se 0.4245(5) 0.7679(3) 0.6665(6) 0.0152(12) Uani 1 d . .
Se16 Se 1.0834(4) 0.2870(3) 0.3383(6) 0.0134(11) Uani 1 d . .
Se17 Se 0.4126(4) 0.4181(4) 0.4679(6) 0.0215(13) Uani 1 d . .
Se18 Se 0.2679(5) 0.9683(3) 0.8411(6) 0.0147(11) Uani 1 d . .
Se19 Se 0.6509(4) 0.8091(3) 0.4857(6) 0.0152(11) Uani 1 d . .
Se20 Se 0.1398(5) 0.6417(3) -0.3837(6) 0.0179(12) Uani 1 d . .
Se21 Se 1.0988(4) 0.4586(3) 0.7262(6) 0.0129(11) Uani 1 d . .
Se22 Se 1.1604(5) 0.6398(4) 0.1222(7) 0.0248(14) Uani 1 d . .
Se23 Se 0.5644(4) 0.8529(3) -0.0012(5) 0.0149(12) Uani 1 d . .
Se24 Se -0.0537(4) 0.8605(4) -0.2136(6) 0.0190(12) Uani 1 d . .
Se25 Se 1.0276(5) 0.3131(3) -0.0995(6) 0.0143(11) Uani 1 d . .
Se26 Se 0.5357(4) 1.1038(3) 0.0773(6) 0.0162(12) Uani 1 d . .
Se27 Se 0.6584(4) 0.9673(3) 0.7523(6) 0.0147(11) Uani 1 d . .
Se28 Se 0.5904(4) 0.9920(3) 0.3774(5) 0.0121(11) Uani 1 d . .
Se29 Se 1.3536(5) 0.4217(4) -0.0486(6) 0.0216(13) Uani 1 d . .
Se31 Se 0.7309(4) 0.4283(3) 0.7430(6) 0.0144(12) Uani 1 d . .
Se32 Se 0.6464(5) 0.4720(3) 0.2543(6) 0.0182(12) Uani 1 d . .
Se35 Se 0.6786(5) 0.6182(4) 0.6394(6) 0.0213(13) Uani 1 d . .
Se36 Se 1.1298(4) 0.4519(3) 0.2438(6) 0.0110(11) Uani 1 d . .
Se38 Se 0.8822(5) 0.8628(4) 0.2734(7) 0.0234(14) Uani 1 d . .
Se43 Se 1.1643(4) 0.2059(3) 0.6413(6) 0.0166(12) Uani 1 d . .
Se44 Se 0.6222(5) 0.6631(3) 0.1004(6) 0.0229(14) Uani 1 d . .
P1 P 0.2171(12) 0.7621(9) -0.3524(14) 0.020(3) Uani 1 d . .
P2 P 0.0752(11) 1.1501(7) 0.3010(14) 0.011(3) Uani 1 d . .
P3 P 0.2259(11) 1.1312(9) 0.4415(15) 0.016(3) Uani 1 d . .
P4 P 0.5753(10) 0.0884(8) 0.8607(13) 0.011(3) Uani 1 d . .
P5 P 0.7348(11) 0.4890(9) 0.5813(15) 0.012(3) Uani 1 d . .
P6 P 0.7189(11) 0.1941(7) 0.8771(13) 0.012(3) Uani 1 d . .
P7 P 0.1431(11) 0.8557(7) -0.1690(12) 0.010(3) Uani 1 d . .
P8 P 1.1500(10) 0.4241(9) -0.0882(15) 0.018(3) Uani 1 d . .
P9 P 1.0769(10) 0.5175(7) 0.0947(12) 0.008(3) Uani 1 d . .
P10 P 0.6904(10) 0.8684(7) 0.3266(14) 0.015(3) Uani 1 d . .
P11 P 0.5648(11) 0.7890(8) 0.1562(15) 0.014(3) Uani 1 d . .
P12 P 0.6081(11) 0.4137(8) 0.4114(13) 0.013(3) Uani 1 d . .

loop_
_atom_type_symbol
_atom_type_description
_atom_type_scat_dispersion_real
_atom_type_scat_dispersion_imag
_atom_type_scat_source
P P 0.1023 0.0942 'International Tables Vol C Tables 4.2.6.8 and 6.1.1.4'
Se Se -0.0929 2.2259 'International Tables Vol C Tables 4.2.6.8 and 6.1.1.4'
Rb Rb -0.9393 2.9676 'International Tables Vol C Tables 4.2.6.8 and 6.1.1.4'
Th Th -7.2400 8.8979 'International Tables Vol C Tables 4.2.6.8 and 6.1.1.4'

loop_
_geom_angle_atom_site_label_1
_geom_angle_atom_site_label_2
_geom_angle_atom_site_label_3
_geom_angle
_geom_angle_site_symmetry_1
_geom_angle_site_symmetry_3
_geom_angle_publ_flag
Se19 Th1 Se15 65.85(15) . . ?
Se19 Th1 Se27 63.63(15) . . ?
Se15 Th1 Se27 82.75(15) . . ?
Se19 Th1 Se9 115.0(2) . . ?
Se15 Th1 Se9 70.38(15) . . ?
Se27 Th1 Se9 149.3(2) . . ?
Se19 Th1 Se8 73.19(14) . . ?
Se15 Th1 Se8 94.1(2) . . ?
Se27 Th1 Se8 133.96(15) . . ?
Se9 Th1 Se8 64.6(2) . . ?
Se19 Th1 Se13 128.78(14) . . ?
Se15 Th1 Se13 128.1(2) . . ?
Se27 Th1 Se13 69.72(13) . . ?
Se9 Th1 Se13 115.8(2) . . ?
Se8 Th1 Se13 136.7(2) . . ?
Se19 Th1 Se28 71.70(14) . . ?
Se15 Th1 Se28 137.39(14) . . ?
Se27 Th1 Se28 81.82(14) . . ?
Se9 Th1 Se28 128.1(2) . . ?
Se8 Th1 Se28 69.82(14) . . ?
Se13 Th1 Se28 82.17(15) . . ?
Se19 Th1 Se11 134.4(2) . . ?
Se15 Th1 Se11 131.82(13) . . ?
Se27 Th1 Se11 143.50(15) . . ?
Se9 Th1 Se11 61.46(14) . . ?
Se8 Th1 Se11 64.79(13) . . ?
Se13 Th1 Se11 77.68(13) . . ?
Se28 Th1 Se11 77.83(13) . . ?
Se19 Th1 Se18 130.6(2) . . ?
Se15 Th1 Se18 73.09(15) . . ?
Se27 Th1 Se18 85.67(15) . . ?
Se9 Th1 Se18 72.8(2) . . ?
Se8 Th1 Se18 137.36(14) . . ?
Se13 Th1 Se18 62.02(15) . . ?
Se28 Th1 Se18 144.20(15) . . ?
Se11 Th1 Se18 93.41(15) . . ?
Se2 Th2 Se32 65.4(2) . . ?
Se2 Th2 Se7 82.34(14) . . ?
Se32 Th2 Se7 63.84(14) . . ?
Se2 Th2 Se36 71.29(13) . . ?
Se32 Th2 Se36 114.98(15) . . ?
Se7 Th2 Se36 149.8(2) . . ?
Se2 Th2 Se14 94.8(2) . . ?
Se32 Th2 Se14 73.00(14) . . ?
Se7 Th2 Se14 133.70(14) . . ?
Se36 Th2 Se14 64.86(14) . . ?
Se2 Th2 Se6 127.7(2) . . ?
Se32 Th2 Se6 129.40(14) . . ?
Se7 Th2 Se6 69.92(13) . . ?
Se36 Th2 Se6 115.25(14) . . ?
Se14 Th2 Se6 136.3(2) . . ?
Se2 Th2 Se4 137.32(15) . . ?
Se32 Th2 Se4 72.06(15) . . ?
Se7 Th2 Se4 81.80(15) . . ?
Se36 Th2 Se4 127.74(15) . . ?
Se14 Th2 Se4 69.34(14) . . ?
Se6 Th2 Se4 82.36(14) . . ?
Se2 Th2 Se25 72.9(2) . . ?
Se32 Th2 Se25 130.5(2) . . ?
Se7 Th2 Se25 85.92(14) . . ?
Se36 Th2 Se25 72.68(14) . . ?
Se14 Th2 Se25 137.49(14) . . ?
Se6 Th2 Se25 62.06(14) . . ?
Se4 Th2 Se25 144.42(15) . . ?
Se2 Th2 Se16 133.06(13) . . ?
Se32 Th2 Se16 134.6(2) . . ?
Se7 Th2 Se16 142.61(15) . . ?
Se36 Th2 Se16 61.78(13) . . ?
Se14 Th2 Se16 65.22(14) . . ?
Se6 Th2 Se16 76.80(14) . . ?
Se4 Th2 Se16 77.28(14) . . ?
Se25 Th2 Se16 93.37(15) . . ?
Se23 Th3 Se5 82.3(2) . . ?
Se23 Th3 Se11 135.8(2) . . ?
Se5 Th3 Se11 85.2(2) . . ?
Se23 Th3 Se26 83.3(2) . . ?
Se5 Th3 Se26 142.5(2) . . ?
Se11 Th3 Se26 127.78(15) . . ?
Se23 Th3 Se3 143.0(2) . . ?
Se5 Th3 Se3 84.15(14) . . ?
Se11 Th3 Se3 76.56(14) . . ?
Se26 Th3 Se3 86.94(14) . . ?
Se23 Th3 Se8 71.36(15) . . ?
Se5 Th3 Se8 61.08(14) . . ?
Se11 Th3 Se8 65.53(13) . . ?
Se26 Th3 Se8 143.06(14) . . ?
Se3 Th3 Se8 129.26(14) . . ?
Se23 Th3 Se12 129.22(14) . . ?
Se5 Th3 Se12 148.0(2) . . ?
Se11 Th3 Se12 68.05(13) . . ?
Se26 Th3 Se12 59.75(14) . . ?
Se3 Th3 Se12 73.01(12) . . ?
Se8 Th3 Se12 118.0(2) . . ?
Se23 Th3 Se28 77.25(14) . . ?
Se5 Th3 Se28 128.9(2) . . ?
Se11 Th3 Se28 78.37(14) . . ?
Se26 Th3 Se28 80.62(14) . . ?
Se3 Th3 Se28 135.98(13) . . ?
Se8 Th3 Se28 68.09(13) . . ?
Se12 Th3 Se28 64.21(13) . . ?
Se23 Th3 Se18 84.92(15) . 1_554 ?
Se5 Th3 Se18 68.8(2) . 1_554 ?
Se11 Th3 Se18 128.73(14) . 1_554 ?
Se26 Th3 Se18 75.58(14) . 1_554 ?
Se3 Th3 Se18 58.08(13) . 1_554 ?
Se8 Th3 Se18 126.42(14) . 1_554 ?
Se12 Th3 Se18 114.27(15) . 1_554 ?
Se28 Th3 Se18 151.70(14) . 1_554 ?
Se21 Th4 Se31 81.88(14) . . ?
Se21 Th4 Se16 86.28(15) . . ?
Se31 Th4 Se16 136.6(2) . . ?
Se21 Th4 Se1 141.8(2) . . ?
Se31 Th4 Se1 82.91(14) . . ?
Se16 Th4 Se1 127.42(15) . . ?
Se21 Th4 Se43 84.37(14) . . ?
Se31 Th4 Se43 143.1(2) . . ?
Se16 Th4 Se43 76.01(14) . . ?
Se1 Th4 Se43 87.16(14) . . ?
Se21 Th4 Se14 61.55(14) . . ?
Se31 Th4 Se14 71.54(15) . . ?
Se16 Th4 Se14 66.10(14) . . ?
Se1 Th4 Se14 142.75(14) . . ?
Se43 Th4 Se14 129.31(14) . . ?
Se21 Th4 Se10 148.42(14) . . ?
Se31 Th4 Se10 129.15(14) . . ?
Se16 Th4 Se10 67.24(15) . . ?
Se1 Th4 Se10 60.20(14) . . ?
Se43 Th4 Se10 73.09(14) . . ?
Se14 Th4 Se10 117.5(2) . . ?
Se21 Th4 Se4 129.0(2) . . ?
Se31 Th4 Se4 77.30(14) . . ?
Se16 Th4 Se4 78.33(13) . . ?
Se1 Th4 Se4 80.73(14) . . ?
Se43 Th4 Se4 135.89(15) . . ?
Se14 Th4 Se4 67.74(13) . . ?
Se10 Th4 Se4 64.06(13) . . ?
Se21 Th4 Se25 68.6(2) . 1_556 ?
Se31 Th4 Se25 84.39(15) . 1_556 ?
Se16 Th4 Se25 129.11(13) . 1_556 ?
Se1 Th4 Se25 75.18(14) . 1_556 ?
Se43 Th4 Se25 58.67(14) . 1_556 ?
Se14 Th4 Se25 126.71(14) . 1_556 ?
Se10 Th4 Se25 114.6(2) . 1_556 ?
Se4 Th4 Se25 151.30(14) . 1_556 ?
Se19 Rb1 Se20 124.9(2) . 1_656 ?
Se19 Rb1 Se2 117.9(2) . . ?
Se20 Rb1 Se2 114.9(2) 1_656 . ?
Se19 Rb1 Se9 98.7(2) . 1_655 ?
Se20 Rb1 Se9 61.4(2) 1_656 1_655 ?
Se2 Rb1 Se9 124.8(2) . 1_655 ?
Se19 Rb1 Se38 60.2(2) . . ?
Se20 Rb1 Se38 123.6(2) 1_656 . ?
Se2 Rb1 Se38 100.3(2) . . ?
Se9 Rb1 Se38 62.5(2) 1_655 . ?
Se19 Rb1 Se35 66.0(2) . . ?
Se20 Rb1 Se35 83.8(2) 1_656 . ?
Se2 Rb1 Se35 108.4(2) . . ?
Se9 Rb1 Se35 124.5(2) 1_655 . ?
Se38 Rb1 Se35 126.0(2) . . ?
Se19 Rb1 Se14 122.6(2) . . ?
Se20 Rb1 Se14 59.28(15) 1_656 . ?
Se2 Rb1 Se14 74.5(2) . . ?
Se9 Rb1 Se14 119.8(2) 1_655 . ?
Se38 Rb1 Se14 174.7(2) . . ?
Se35 Rb1 Se14 57.4(2) . . ?
Se19 Rb1 Se22 134.6(2) . . ?
Se20 Rb1 Se22 86.6(2) 1_656 . ?
Se2 Rb1 Se22 58.6(2) . . ?
Se9 Rb1 Se22 66.2(2) 1_655 . ?
Se38 Rb1 Se22 75.5(2) . . ?
Se35 Rb1 Se22 158.1(2) . . ?
Se14 Rb1 Se22 100.8(2) . . ?
Se19 Rb1 P9 147.1(3) . . ?
Se20 Rb1 P9 87.9(2) 1_656 . ?
Se2 Rb1 P9 33.8(2) . . ?
Se9 Rb1 P9 94.8(2) 1_655 . ?
Se38 Rb1 P9 101.2(3) . . ?
Se35 Rb1 P9 127.7(3) . . ?
Se14 Rb1 P9 74.1(2) . . ?
Se22 Rb1 P9 32.0(2) . . ?
Se19 Rb1 Se44 63.04(15) . . ?
Se20 Rb1 Se44 169.8(2) 1_656 . ?
Se2 Rb1 Se44 55.81(13) . . ?
Se9 Rb1 Se44 126.3(2) 1_655 . ?
Se38 Rb1 Se44 65.0(2) . . ?
Se35 Rb1 Se44 95.1(2) . . ?
Se14 Rb1 Se44 111.7(2) . . ?
Se22 Rb1 Se44 90.9(2) . . ?
P9 Rb1 Se44 84.8(2) . . ?
Se19 Rb1 Se32 90.4(2) . . ?
Se20 Rb1 Se32 113.5(2) 1_656 . ?
Se2 Rb1 Se32 48.99(14) . . ?
Se9 Rb1 Se32 170.9(2) 1_655 . ?
Se38 Rb1 Se32 122.8(2) . . ?
Se35 Rb1 Se32 59.9(2) . . ?
Se14 Rb1 Se32 54.25(13) . . ?
Se22 Rb1 Se32 106.9(2) . . ?
P9 Rb1 Se32 77.1(2) . . ?
Se44 Rb1 Se32 57.87(14) . . ?
Se19 Rb1 Rb5 96.2(2) . . ?
Se20 Rb1 Rb5 131.7(2) 1_656 . ?
Se2 Rb1 Rb5 47.89(15) . . ?
Se9 Rb1 Rb5 91.1(2) 1_655 . ?
Se38 Rb1 Rb5 53.2(2) . . ?
Se35 Rb1 Rb5 141.2(2) . . ?
Se14 Rb1 Rb5 121.5(2) . . ?
Se22 Rb1 Rb5 45.13(14) . . ?
P9 Rb1 Rb5 53.5(2) . . ?
Se44 Rb1 Rb5 47.00(14) . . ?
Se32 Rb1 Rb5 87.5(2) . . ?
Se17 Rb2 Se12 77.1(2) . 1_545 ?
Se17 Rb2 Se31 78.5(2) . . ?
Se12 Rb2 Se31 126.4(2) 1_545 . ?
Se17 Rb2 Se29 95.7(2) . 1_456 ?
Se12 Rb2 Se29 143.8(2) 1_545 1_456 ?
Se31 Rb2 Se29 85.4(2) . 1_456 ?
Se17 Rb2 Se13 148.4(2) . 1_545 ?
Se12 Rb2 Se13 76.2(2) 1_545 1_545 ?
Se31 Rb2 Se13 131.8(2) . 1_545 ?
Se29 Rb2 Se13 95.8(2) 1_456 1_545 ?
Se17 Rb2 Se1 126.3(2) . . ?
Se12 Rb2 Se1 86.9(2) 1_545 . ?
Se31 Rb2 Se1 70.90(15) . . ?
Se29 Rb2 Se1 123.6(2) 1_456 . ?
Se13 Rb2 Se1 68.6(2) 1_545 . ?
Se17 Rb2 Se43 95.9(2) . 1_455 ?
Se12 Rb2 Se43 66.84(15) 1_545 1_455 ?
Se31 Rb2 Se43 162.7(2) . 1_455 ?
Se29 Rb2 Se43 78.9(2) 1_456 1_455 ?
Se13 Rb2 Se43 57.90(14) 1_545 1_455 ?
Se1 Rb2 Se43 124.1(2) . 1_455 ?
Se17 Rb2 Se7 137.5(2) . 1_556 ?
Se12 Rb2 Se7 142.5(2) 1_545 1_556 ?
Se31 Rb2 Se7 65.12(15) . 1_556 ?
Se29 Rb2 Se7 61.5(2) 1_456 1_556 ?
Se13 Rb2 Se7 73.3(2) 1_545 1_556 ?
Se1 Rb2 Se7 62.06(14) . 1_556 ?
Se43 Rb2 Se7 112.3(2) 1_455 1_556 ?
Se17 Rb2 P3 88.3(3) . 1_545 ?
Se12 Rb2 P3 33.5(2) 1_545 1_545 ?
Se31 Rb2 P3 159.2(3) . 1_545 ?
Se29 Rb2 P3 112.1(3) 1_456 1_545 ?
Se13 Rb2 P3 60.1(2) 1_545 1_545 ?
Se1 Rb2 P3 105.6(2) . 1_545 ?
Se43 Rb2 P3 33.5(2) 1_455 1_545 ?
Se7 Rb2 P3 132.5(3) 1_556 1_545 ?
Se17 Rb2 P6 151.7(3) . . ?
Se12 Rb2 P6 110.7(2) 1_545 . ?
Se31 Rb2 P6 75.3(2) . . ?
Se29 Rb2 P6 92.5(2) 1_456 . ?
Se13 Rb2 P6 56.5(2) 1_545 . ?
Se1 Rb2 P6 33.0(2) . . ?
Se43 Rb2 P6 112.3(2) 1_455 . ?
Se7 Rb2 P6 32.7(2) 1_556 . ?
P3 Rb2 P6 113.5(3) 1_545 . ?
Se17 Rb2 Se4 61.6(2) . . ?
Se12 Rb2 Se4 63.25(15) 1_545 . ?
Se31 Rb2 Se4 63.18(15) . . ?
Se29 Rb2 Se4 143.4(2) 1_456 . ?
Se13 Rb2 Se4 118.8(2) 1_545 . ?
Se1 Rb2 Se4 65.39(15) . . ?
Se43 Rb2 Se4 128.4(2) 1_455 . ?
Se7 Rb2 Se4 114.7(2) 1_556 . ?
P3 Rb2 Se4 96.4(3) 1_545 . ?
P6 Rb2 Se4 96.8(2) . . ?
Se17 Rb2 P12 32.5(2) . . ?
Se12 Rb2 P12 78.6(2) 1_545 . ?
Se31 Rb2 P12 56.4(2) . . ?
Se29 Rb2 P12 114.0(3) 1_456 . ?
Se13 Rb2 P12 150.2(3) 1_545 . ?
Se1 Rb2 P12 94.4(2) . . ?
Se43 Rb2 P12 124.4(2) 1_455 . ?
Se7 Rb2 P12 121.4(2) 1_556 . ?
P3 Rb2 P12 104.5(3) 1_545 . ?
P6 Rb2 P12 120.3(3) . . ?
Se4 Rb2 P12 33.0(2) . . ?
Se24 Rb3 Se10 144.3(2) . 1_465 ?
Se24 Rb3 Se38 97.2(2) . 1_455 ?
Se10 Rb3 Se38 76.6(2) 1_465 1_455 ?
Se24 Rb3 Se23 86.9(2) . 1_455 ?
Se10 Rb3 Se23 124.7(2) 1_465 1_455 ?
Se38 Rb3 Se23 77.8(2) 1_455 1_455 ?
Se24 Rb3 Se6 96.2(2) . 1_465 ?
Se10 Rb3 Se6 75.7(2) 1_465 1_465 ?
Se38 Rb3 Se6 148.2(2) 1_455 1_465 ?
Se23 Rb3 Se6 131.7(2) 1_455 1_465 ?
Se24 Rb3 Se3 79.2(2) . . ?
Se10 Rb3 Se3 66.96(15) 1_465 . ?
Se38 Rb3 Se3 96.7(2) 1_455 . ?
Se23 Rb3 Se3 164.3(2) 1_455 . ?
Se6 Rb3 Se3 57.93(14) 1_465 . ?
Se24 Rb3 Se27 62.1(2) . 1_454 ?
Se10 Rb3 Se27 142.2(2) 1_465 1_454 ?
Se38 Rb3 Se27 137.2(2) 1_455 1_454 ?
Se23 Rb3 Se27 64.90(15) 1_455 1_454 ?
Se6 Rb3 Se27 74.3(2) 1_465 1_454 ?
Se3 Rb3 Se27 113.5(2) . 1_454 ?
Se24 Rb3 Se26 124.3(2) . 1_455 ?
Se10 Rb3 Se26 85.7(2) 1_465 1_455 ?
Se38 Rb3 Se26 124.2(2) 1_455 1_455 ?
Se23 Rb3 Se26 70.07(15) 1_455 1_455 ?
Se6 Rb3 Se26 68.7(2) 1_465 1_455 ?
Se3 Rb3 Se26 124.1(2) . 1_455 ?
Se27 Rb3 Se26 62.21(15) 1_454 1_455 ?
Se24 Rb3 P2 112.4(2) . . ?
Se10 Rb3 P2 33.6(2) 1_465 . ?
Se38 Rb3 P2 88.1(2) 1_455 . ?
Se23 Rb3 P2 157.6(3) 1_455 . ?
Se6 Rb3 P2 60.1(2) 1_465 . ?
Se3 Rb3 P2 33.5(2) . . ?
Se27 Rb3 P2 133.6(3) 1_454 . ?
Se26 Rb3 P2 105.2(2) 1_455 . ?
Se24 Rb3 P10 115.1(2) . 1_455 ?
Se10 Rb3 P10 77.8(2) 1_465 1_455 ?
Se38 Rb3 P10 31.8(2) 1_455 1_455 ?
Se23 Rb3 P10 55.9(2) 1_455 1_455 ?
Se6 Rb3 P10 148.7(3) 1_465 1_455 ?
Se3 Rb3 P10 124.3(2) . 1_455 ?
Se27 Rb3 P10 120.6(2) 1_454 1_455 ?
Se26 Rb3 P10 93.1(2) 1_455 1_455 ?
P2 Rb3 P10 103.7(3) . 1_455 ?
Se24 Rb3 Se28 144.0(2) . 1_455 ?
Se10 Rb3 Se28 62.47(15) 1_465 1_455 ?
Se38 Rb3 Se28 60.3(2) 1_455 1_455 ?
Se23 Rb3 Se28 62.22(14) 1_455 1_455 ?
Se6 Rb3 Se28 117.8(2) 1_465 1_455 ?
Se3 Rb3 Se28 127.8(2) . 1_455 ?
Se27 Rb3 Se28 113.9(2) 1_454 1_455 ?
Se26 Rb3 Se28 64.50(14) 1_455 1_455 ?
P2 Rb3 Se28 95.7(3) . 1_455 ?
P10 Rb3 Se28 32.5(2) 1_455 1_455 ?
Se24 Rb3 P4 92.9(3) . 1_464 ?
Se10 Rb3 P4 109.9(3) 1_465 1_464 ?
Se38 Rb3 P4 150.4(2) 1_455 1_464 ?
Se23 Rb3 P4 75.1(2) 1_455 1_464 ?
Se6 Rb3 P4 56.7(2) 1_465 1_464 ?
Se3 Rb3 P4 112.6(2) . 1_464 ?
Se27 Rb3 P4 32.9(2) 1_454 1_464 ?
Se26 Rb3 P4 33.2(2) 1_455 1_464 ?
P2 Rb3 P4 113.6(3) . 1_464 ?
P10 Rb3 P4 119.5(3) 1_455 1_464 ?
Se28 Rb3 P4 96.1(2) 1_455 1_464 ?
Se44 Rb4 Se20 151.5(3) . . ?
Se44 Rb4 Se29 82.7(2) . 1_455 ?
Se20 Rb4 Se29 117.9(2) . 1_455 ?
Se44 Rb4 Se35 79.4(2) . 1_554 ?
Se20 Rb4 Se35 103.4(2) . 1_554 ?
Se29 Rb4 Se35 120.1(2) 1_455 1_554 ?
Se44 Rb4 Se15 101.3(2) . 1_554 ?
Se20 Rb4 Se15 59.2(2) . 1_554 ?
Se29 Rb4 Se15 175.4(3) 1_455 1_554 ?
Se35 Rb4 Se15 59.1(2) 1_554 1_554 ?
Se44 Rb4 Se21 138.4(3) . 1_454 ?
Se20 Rb4 Se21 58.47(15) . 1_454 ?
Se29 Rb4 Se21 59.5(2) 1_455 1_454 ?
Se35 Rb4 Se21 132.9(3) 1_554 1_454 ?
Se15 Rb4 Se21 117.3(2) 1_554 1_454 ?
Se44 Rb4 Se22 82.0(2) . 1_455 ?
Se20 Rb4 Se22 88.5(2) . 1_455 ?
Se29 Rb4 Se22 66.7(2) 1_455 1_455 ?
Se35 Rb4 Se22 158.9(2) 1_554 1_455 ?
Se15 Rb4 Se22 115.8(2) 1_554 1_455 ?
Se21 Rb4 Se22 68.2(2) 1_454 1_455 ?
Se44 Rb4 Se17 129.4(2) . 1_554 ?
Se20 Rb4 Se17 75.6(2) . 1_554 ?
Se29 Rb4 Se17 82.7(2) 1_455 1_554 ?
Se35 Rb4 Se17 67.1(2) 1_554 1_554 ?
Se15 Rb4 Se17 93.0(2) 1_554 1_554 ?
Se21 Rb4 Se17 66.2(2) 1_454 1_554 ?
Se22 Rb4 Se17 133.5(2) 1_455 1_554 ?
Se44 Rb4 Rb2 99.7(2) . 1_554 ?
Se20 Rb4 Rb2 108.8(2) . 1_554 ?
Se29 Rb4 Rb2 43.26(14) 1_455 1_554 ?
Se35 Rb4 Rb2 84.6(2) 1_554 1_554 ?
Se15 Rb4 Rb2 133.1(2) 1_554 1_554 ?
Se21 Rb4 Rb2 65.46(15) 1_454 1_554 ?
Se22 Rb4 Rb2 108.3(2) 1_455 1_554 ?
Se17 Rb4 Rb2 42.64(13) 1_554 1_554 ?
Se44 Rb4 Rb8 131.8(2) . 1_554 ?
Se20 Rb4 Rb8 50.66(15) . 1_554 ?
Se29 Rb4 Rb8 129.8(2) 1_455 1_554 ?
Se35 Rb4 Rb8 54.54(15) 1_554 1_554 ?
Se15 Rb4 Rb8 45.73(14) 1_554 1_554 ?
Se21 Rb4 Rb8 88.4(2) 1_454 1_554 ?
Se22 Rb4 Rb8 139.1(2) 1_455 1_554 ?
Se17 Rb4 Rb8 47.82(14) 1_554 1_554 ?
Rb2 Rb4 Rb8 90.0(2) 1_554 1_554 ?
Se44 Rb4 Rb8 46.15(15) . . ?
Se20 Rb4 Rb8 129.2(2) . . ?
Se29 Rb4 Rb8 53.57(15) 1_455 . ?
Se35 Rb4 Rb8 124.4(2) 1_554 . ?
Se15 Rb4 Rb8 130.9(2) 1_554 . ?
Se21 Rb4 Rb8 94.2(2) 1_454 . ?
Se22 Rb4 Rb8 40.80(13) 1_455 . ?
Se17 Rb4 Rb8 135.4(2) 1_554 . ?
Rb2 Rb4 Rb8 93.1(2) 1_554 . ?
Rb8 Rb4 Rb8 176.6(2) 1_554 . ?
Se44 Rb4 Rb5 119.3(2) . 1_455 ?
Se20 Rb4 Rb5 46.7(2) . 1_455 ?
Se29 Rb4 Rb5 90.92(13) 1_455 1_455 ?
Se35 Rb4 Rb5 146.7(2) 1_554 1_455 ?
Se15 Rb4 Rb5 89.00(13) 1_554 1_455 ?
Se21 Rb4 Rb5 51.21(14) 1_454 1_455 ?
Se22 Rb4 Rb5 41.80(12) 1_455 1_455 ?
Se17 Rb4 Rb5 109.16(12) 1_554 1_455 ?
Rb2 Rb4 Rb5 115.77(10) 1_554 1_455 ?
Rb8 Rb4 Rb5 97.32(10) 1_554 1_455 ?
Rb8 Rb4 Rb5 82.60(10) . 1_455 ?
Se22 Rb5 Se35 153.3(3) . 1_554 ?
Se22 Rb5 Se24 117.5(2) . 1_655 ?
Se35 Rb5 Se24 82.2(2) 1_554 1_655 ?
Se22 Rb5 Se2 60.9(2) . . ?
Se35 Rb5 Se2 101.0(2) 1_554 . ?
Se24 Rb5 Se2 174.8(3) 1_655 . ?
Se22 Rb5 Se44 103.4(2) . . ?
Se35 Rb5 Se44 79.4(2) 1_554 . ?
Se24 Rb5 Se44 118.7(2) 1_655 . ?
Se2 Rb5 Se44 58.4(2) . . ?
Se22 Rb5 Se5 58.3(2) . 1_655 ?
Se35 Rb5 Se5 138.4(2) 1_554 1_655 ?
Se24 Rb5 Se5 59.20(15) 1_655 1_655 ?
Se2 Rb5 Se5 118.7(2) . 1_655 ?
Se44 Rb5 Se5 131.0(3) . 1_655 ?
Se22 Rb5 Se20 89.2(2) . 1_655 ?
Se35 Rb5 Se20 82.4(2) 1_554 1_655 ?
Se24 Rb5 Se20 66.5(2) 1_655 1_655 ?
Se2 Rb5 Se20 117.7(2) . 1_655 ?
Se44 Rb5 Se20 160.0(2) . 1_655 ?
Se5 Rb5 Se20 68.9(2) 1_655 1_655 ?
Se22 Rb5 Se38 75.6(2) . . ?
Se35 Rb5 Se38 127.6(2) 1_554 . ?
Se24 Rb5 Se38 82.1(2) 1_655 . ?
Se2 Rb5 Se38 92.7(2) . . ?
Se44 Rb5 Se38 65.6(2) . . ?
Se5 Rb5 Se38 65.8(2) 1_655 . ?
Se20 Rb5 Se38 133.7(2) 1_655 . ?
Se22 Rb5 Rb1 51.2(2) . . ?
Se35 Rb5 Rb1 131.3(2) 1_554 . ?
Se24 Rb5 Rb1 129.0(2) 1_655 . ?
Se2 Rb5 Rb1 45.89(14) . . ?
Se44 Rb5 Rb1 53.73(15) . . ?
Se5 Rb5 Rb1 88.2(2) 1_655 . ?
Se20 Rb5 Rb1 140.3(2) 1_655 . ?
Se38 Rb5 Rb1 47.53(14) . . ?
Se22 Rb5 Rb3 108.1(2) . 1_655 ?
Se35 Rb5 Rb3 98.6(2) 1_554 1_655 ?
Se24 Rb5 Rb3 42.49(14) 1_655 1_655 ?
Se2 Rb5 Rb3 132.5(2) . 1_655 ?
Se44 Rb5 Rb3 83.7(2) . 1_655 ?
Se5 Rb5 Rb3 64.4(2) 1_655 1_655 ?
Se20 Rb5 Rb3 107.4(2) 1_655 1_655 ?
Se38 Rb5 Rb3 42.47(13) . 1_655 ?
Rb1 Rb5 Rb3 89.6(2) . 1_655 ?
Se22 Rb5 Rb1 130.4(2) . 1_554 ?
Se35 Rb5 Rb1 45.70(15) 1_554 1_554 ?
Se24 Rb5 Rb1 53.79(14) 1_655 1_554 ?
Se2 Rb5 Rb1 131.3(2) . 1_554 ?
Se44 Rb5 Rb1 123.8(2) . 1_554 ?
Se5 Rb5 Rb1 95.1(2) 1_655 1_554 ?
Se20 Rb5 Rb1 41.24(12) 1_655 1_554 ?
Se38 Rb5 Rb1 134.7(2) . 1_554 ?
Rb1 Rb5 Rb1 176.6(2) . 1_554 ?
Rb3 Rb5 Rb1 92.39(15) 1_655 1_554 ?
Se22 Rb5 Rb4 47.0(2) . 1_655 ?
Se35 Rb5 Rb4 119.9(2) 1_554 1_655 ?
Se24 Rb5 Rb4 91.48(13) 1_655 1_655 ?
Se2 Rb5 Rb4 90.37(14) . 1_655 ?
Se44 Rb5 Rb4 147.18(15) . 1_655 ?
Se5 Rb5 Rb4 52.5(2) 1_655 1_655 ?
Se20 Rb5 Rb4 42.16(12) 1_655 1_655 ?
Se38 Rb5 Rb4 110.17(12) . 1_655 ?
Rb1 Rb5 Rb4 98.15(11) . 1_655 ?
Rb3 Rb5 Rb4 115.88(10) 1_655 1_655 ?
Rb1 Rb5 Rb4 83.38(10) 1_554 1_655 ?
Se26 Rb6 Se29 126.4(2) . 1_465 ?
Se26 Rb6 Se16 117.4(2) . 1_465 ?
Se29 Rb6 Se16 116.1(2) 1_465 1_465 ?
Se26 Rb6 Se7 69.5(2) . 1_565 ?
Se29 Rb6 Se7 61.1(2) 1_465 1_565 ?
Se16 Rb6 Se7 161.6(3) 1_465 1_565 ?
Se26 Rb6 Se12 52.6(2) . . ?
Se29 Rb6 Se12 162.6(2) 1_465 . ?
Se16 Rb6 Se12 69.4(2) 1_465 . ?
Se7 Rb6 Se12 108.1(2) 1_565 . ?
Se26 Rb6 Se36 167.3(3) . 1_465 ?
Se29 Rb6 Se36 64.5(2) 1_465 1_465 ?
Se16 Rb6 Se36 53.02(15) 1_465 1_465 ?
Se7 Rb6 Se36 116.9(2) 1_565 1_465 ?
Se12 Rb6 Se36 114.9(2) . 1_465 ?
Se26 Rb6 Se17 107.0(2) . 1_565 ?
Se29 Rb6 Se17 96.3(2) 1_465 1_565 ?
Se16 Rb6 Se17 67.7(2) 1_465 1_565 ?
Se7 Rb6 Se17 94.1(2) 1_565 1_565 ?
Se12 Rb6 Se17 69.9(2) . 1_565 ?
Se36 Rb6 Se17 62.7(2) 1_465 1_565 ?
Se26 Rb6 Se3 71.5(2) . . ?
Se29 Rb6 Se3 137.1(2) 1_465 . ?
Se16 Rb6 Se3 59.78(14) 1_465 . ?
Se7 Rb6 Se3 136.0(2) 1_565 . ?
Se12 Rb6 Se3 60.19(14) . . ?
Se36 Rb6 Se3 105.4(2) 1_465 . ?
Se17 Rb6 Se3 116.4(2) 1_565 . ?
Se26 Rb6 Se25 132.7(2) . 1_465 ?
Se29 Rb6 Se25 60.03(14) 1_465 1_465 ?
Se16 Rb6 Se25 74.98(15) 1_465 1_465 ?
Se7 Rb6 Se25 113.9(2) 1_565 1_465 ?
Se12 Rb6 Se25 135.6(2) . 1_465 ?
Se36 Rb6 Se25 56.63(14) 1_465 1_465 ?
Se17 Rb6 Se25 119.3(2) 1_565 1_465 ?
Se3 Rb6 Se25 79.34(15) . 1_465 ?
Se26 Rb6 Rb2 88.3(2) . 1_564 ?
Se29 Rb6 Rb2 41.85(14) 1_465 1_564 ?
Se16 Rb6 Rb2 145.8(2) 1_465 1_564 ?
Se7 Rb6 Rb2 45.29(13) 1_565 1_564 ?
Se12 Rb6 Rb2 140.8(2) . 1_564 ?
Se36 Rb6 Rb2 104.0(2) 1_465 1_564 ?
Se17 Rb6 Rb2 128.8(2) 1_565 1_564 ?
Se3 Rb6 Rb2 114.8(2) . 1_564 ?
Se25 Rb6 Rb2 70.92(14) 1_465 1_564 ?
Se26 Rb6 Rb8 134.9(2) . 1_565 ?
Se29 Rb6 Rb8 52.56(15) 1_465 1_565 ?
Se16 Rb6 Rb8 86.2(2) 1_465 1_565 ?
Se7 Rb6 Rb8 78.19(15) 1_565 1_565 ?
Se12 Rb6 Rb8 113.9(2) . 1_565 ?
Se36 Rb6 Rb8 43.33(11) 1_465 1_565 ?
Se17 Rb6 Rb8 44.16(14) 1_565 1_565 ?
Se3 Rb6 Rb8 145.7(2) . 1_565 ?
Se25 Rb6 Rb8 88.72(15) 1_465 1_565 ?
Rb2 Rb6 Rb8 90.69(13) 1_564 1_565 ?
Se24 Rb7 Se1 125.0(2) 1_646 . ?
Se24 Rb7 Se11 117.2(2) 1_646 1_645 ?
Se1 Rb7 Se11 117.1(2) . 1_645 ?
Se24 Rb7 Se9 64.8(2) 1_646 1_645 ?
Se1 Rb7 Se9 161.6(3) . 1_645 ?
Se11 Rb7 Se9 53.1(2) 1_645 1_645 ?
Se24 Rb7 Se27 60.4(2) 1_646 1_545 ?
Se1 Rb7 Se27 67.23(15) . 1_545 ?
Se11 Rb7 Se27 154.2(2) 1_645 1_545 ?
Se9 Rb7 Se27 114.3(2) 1_645 1_545 ?
Se24 Rb7 Se10 155.0(2) 1_646 . ?
Se1 Rb7 Se10 51.38(14) . . ?
Se11 Rb7 Se10 68.6(2) 1_645 . ?
Se9 Rb7 Se10 112.5(2) 1_645 . ?
Se27 Rb7 Se10 103.1(2) 1_545 . ?
Se24 Rb7 Se43 144.6(2) 1_646 . ?
Se1 Rb7 Se43 72.4(2) . . ?
Se11 Rb7 Se43 62.01(14) 1_645 . ?
Se9 Rb7 Se43 109.0(2) 1_645 . ?
Se27 Rb7 Se43 136.6(2) 1_545 . ?
Se10 Rb7 Se43 60.36(14) . . ?
Se24 Rb7 Se18 62.42(15) 1_646 1_645 ?
Se1 Rb7 Se18 137.8(2) . 1_645 ?
Se11 Rb7 Se18 78.7(2) 1_645 1_645 ?
Se9 Rb7 Se18 59.43(15) 1_645 1_645 ?
Se27 Rb7 Se18 116.2(2) 1_545 1_645 ?
Se10 Rb7 Se18 139.8(2) . 1_645 ?
Se43 Rb7 Se18 84.0(2) . 1_645 ?
Se24 Rb7 Se38 93.2(2) 1_646 1_545 ?
Se1 Rb7 Se38 101.2(2) . 1_545 ?
Se11 Rb7 Se38 65.7(2) 1_645 1_545 ?
Se9 Rb7 Se38 61.2(2) 1_645 1_545 ?
Se27 Rb7 Se38 88.4(2) 1_545 1_545 ?
Se10 Rb7 Se38 66.3(2) . 1_545 ?
Se43 Rb7 Se38 114.8(2) . 1_545 ?
Se18 Rb7 Se38 120.6(2) 1_645 1_545 ?
Se24 Rb7 Se6 85.6(2) 1_646 1_556 ?
Se1 Rb7 Se6 57.79(15) . 1_556 ?
Se11 Rb7 Se6 139.4(2) 1_645 1_556 ?
Se9 Rb7 Se6 140.4(2) 1_645 1_556 ?
Se27 Rb7 Se6 65.83(15) 1_545 1_556 ?
Se10 Rb7 Se6 105.3(2) . 1_556 ?
Se43 Rb7 Se6 79.8(2) . 1_556 ?
Se18 Rb7 Se6 84.3(2) 1_645 1_556 ?
Se38 Rb7 Se6 151.1(2) 1_545 1_556 ?
Se24 Rb7 Rb3 42.73(15) 1_646 1_646 ?
Se1 Rb7 Rb3 88.6(2) . 1_646 ?
Se11 Rb7 Rb3 151.0(2) 1_645 1_646 ?
Se9 Rb7 Rb3 105.6(2) 1_645 1_646 ?
Se27 Rb7 Rb3 46.20(13) 1_545 1_646 ?
Se10 Rb7 Rb3 139.4(2) . 1_646 ?
Se43 Rb7 Rb3 119.4(2) . 1_646 ?
Se18 Rb7 Rb3 72.9(2) 1_645 1_646 ?
Se38 Rb7 Rb3 125.3(2) 1_545 1_646 ?
Se6 Rb7 Rb3 43.50(13) 1_556 1_646 ?
Se32 Rb8 Se22 125.9(2) . 1_455 ?
Se32 Rb8 Se15 117.1(2) . . ?
Se22 Rb8 Se15 114.8(2) 1_455 . ?
Se32 Rb8 Se36 99.0(2) . 1_455 ?
Se22 Rb8 Se36 62.6(2) 1_455 1_455 ?
Se15 Rb8 Se36 123.6(2) . 1_455 ?
Se32 Rb8 Se17 60.5(2) . . ?
Se22 Rb8 Se17 124.5(2) 1_455 . ?
Se15 Rb8 Se17 98.7(2) . . ?
Se36 Rb8 Se17 62.12(14) 1_455 . ?
Se32 Rb8 Se8 123.0(2) . . ?
Se22 Rb8 Se8 59.0(2) 1_455 . ?
Se15 Rb8 Se8 74.8(2) . . ?
Se36 Rb8 Se8 120.5(2) 1_455 . ?
Se17 Rb8 Se8 173.4(2) . . ?
Se32 Rb8 Se44 66.0(2) . . ?
Se22 Rb8 Se44 84.4(2) 1_455 . ?
Se15 Rb8 Se44 108.4(2) . . ?
Se36 Rb8 Se44 126.0(2) 1_455 . ?
Se17 Rb8 Se44 126.4(2) . . ?
Se8 Rb8 Se44 57.86(14) . . ?
Se32 Rb8 Se20 134.0(2) . 1_556 ?
Se22 Rb8 Se20 87.4(2) 1_455 1_556 ?
Se15 Rb8 Se20 57.17(15) . 1_556 ?
Se36 Rb8 Se20 66.50(14) 1_455 1_556 ?
Se17 Rb8 Se20 74.8(2) . 1_556 ?
Se8 Rb8 Se20 100.5(2) . 1_556 ?
Se44 Rb8 Se20 157.9(2) . 1_556 ?
Se32 Rb8 P1 145.6(3) . 1_556 ?
Se22 Rb8 P1 88.4(2) 1_455 1_556 ?
Se15 Rb8 P1 33.3(2) . 1_556 ?
Se36 Rb8 P1 94.3(2) 1_455 1_556 ?
Se17 Rb8 P1 99.5(3) . 1_556 ?
Se8 Rb8 P1 74.6(2) . 1_556 ?
Se44 Rb8 P1 128.1(3) . 1_556 ?
Se20 Rb8 P1 30.9(2) 1_556 1_556 ?
Se32 Rb8 Se35 62.3(2) . . ?
Se22 Rb8 Se35 169.1(2) 1_455 . ?
Se15 Rb8 Se35 55.52(14) . . ?
Se36 Rb8 Se35 125.9(2) 1_455 . ?
Se17 Rb8 Se35 64.86(15) . . ?
Se8 Rb8 Se35 111.1(2) . . ?
Se44 Rb8 Se35 93.9(2) . . ?
Se20 Rb8 Se35 90.3(2) 1_556 . ?
P1 Rb8 Se35 84.2(2) 1_556 . ?
Se32 Rb8 Rb4 94.6(2) . 1_556 ?
Se22 Rb8 Rb4 132.7(2) 1_455 1_556 ?
Se15 Rb8 Rb4 47.4(2) . 1_556 ?
Se36 Rb8 Rb4 90.7(2) 1_455 1_556 ?
Se17 Rb8 Rb4 51.86(15) . 1_556 ?
Se8 Rb8 Rb4 121.6(2) . 1_556 ?
Se44 Rb8 Rb4 139.5(2) . 1_556 ?
Se20 Rb8 Rb4 45.28(13) 1_556 1_556 ?
P1 Rb8 Rb4 53.4(2) 1_556 1_556 ?
Se35 Rb8 Rb4 46.42(13) . 1_556 ?
Se32 Rb8 Rb4 83.9(2) . . ?
Se22 Rb8 Rb4 47.3(2) 1_455 . ?
Se15 Rb8 Rb4 136.0(2) . . ?
Se36 Rb8 Rb4 86.6(2) 1_455 . ?
Se17 Rb8 Rb4 124.9(2) . . ?
Se8 Rb8 Rb4 61.67(14) . . ?
Se44 Rb8 Rb4 42.33(13) . . ?
Se20 Rb8 Rb4 134.6(2) 1_556 . ?
P1 Rb8 Rb4 128.7(2) 1_556 . ?
Se35 Rb8 Rb4 134.5(2) . . ?
Rb4 Rb8 Rb4 176.6(2) 1_556 . ?
P6 Se1 Th4 119.0(3) . . ?
P6 Se1 Rb7 95.6(4) . . ?
Th4 Se1 Rb7 101.5(2) . . ?
P6 Se1 Rb2 83.9(3) . . ?
Th4 Se1 Rb2 93.2(2) . . ?
Rb7 Se1 Rb2 163.3(2) . . ?
P9 Se2 Th2 88.9(3) . . ?
P9 Se2 Rb1 81.2(3) . . ?
Th2 Se2 Rb1 98.8(2) . . ?
P9 Se2 Rb5 84.2(4) . . ?
Th2 Se2 Rb5 170.8(2) . . ?
Rb1 Se2 Rb5 86.2(2) . . ?
P2 Se3 Th3 106.7(4) . . ?
P2 Se3 Rb3 83.4(3) . . ?
Th3 Se3 Rb3 119.6(2) . . ?
P2 Se3 Rb6 83.7(4) . . ?
Th3 Se3 Rb6 93.34(14) . . ?
Rb3 Se3 Rb6 146.9(2) . . ?
P12 Se4 Th2 84.3(4) . . ?
P12 Se4 Th4 106.4(3) . . ?
Th2 Se4 Th4 94.62(13) . . ?
P12 Se4 Rb2 74.3(4) . . ?
Th2 Se4 Rb2 157.3(2) . . ?
Th4 Se4 Rb2 84.17(14) . . ?
P7 Se5 Th3 97.0(4) . . ?
P7 Se5 Rb5 83.4(4) . 1_455 ?
Th3 Se5 Rb5 162.9(2) . 1_455 ?
P6 Se6 Th2 88.2(3) 1_554 . ?
P6 Se6 Rb3 107.6(4) 1_554 1_645 ?
Th2 Se6 Rb3 134.1(2) . 1_645 ?
P6 Se6 Rb7 81.2(4) 1_554 1_554 ?
Th2 Se6 Rb7 143.6(2) . 1_554 ?
Rb3 Se6 Rb7 82.2(2) 1_645 1_554 ?
P6 Se7 Th2 91.4(3) 1_554 . ?
P6 Se7 Rb2 83.4(4) 1_554 1_554 ?
Th2 Se7 Rb2 149.3(2) . 1_554 ?
P6 Se7 Rb6 109.2(4) 1_554 1_545 ?
Th2 Se7 Rb6 120.6(2) . 1_545 ?
Rb2 Se7 Rb6 89.5(2) 1_554 1_545 ?
P11 Se8 Th1 109.5(4) . . ?
P11 Se8 Th3 84.3(4) . . ?
Th1 Se8 Th3 95.87(15) . . ?
P11 Se8 Rb8 90.7(4) . . ?
Th1 Se8 Rb8 92.3(2) . . ?
Th3 Se8 Rb8 171.5(2) . . ?
P1 Se9 Th1 87.9(4) 1_556 . ?
P1 Se9 Rb7 112.4(5) 1_556 1_465 ?
Th1 Se9 Rb7 95.9(2) . 1_465 ?
P1 Se9 Rb1 84.9(4) 1_556 1_455 ?
Th1 Se9 Rb1 166.7(2) . 1_455 ?
Rb7 Se9 Rb1 97.1(2) 1_465 1_455 ?
P2 Se10 Th4 86.5(3) 1_645 . ?
P2 Se10 Rb3 87.6(4) 1_645 1_645 ?
Th4 Se10 Rb3 154.8(2) . 1_645 ?
P2 Se10 Rb7 105.6(4) 1_645 . ?
Th4 Se10 Rb7 94.7(2) . . ?
Rb3 Se10 Rb7 110.5(2) 1_645 . ?
P3 Se11 Th3 88.6(4) . . ?
P3 Se11 Th1 113.9(4) . . ?
Th3 Se11 Th1 96.32(14) . . ?
P3 Se11 Rb7 91.0(4) . 1_465 ?
Th3 Se11 Rb7 166.3(2) . 1_465 ?
Th1 Se11 Rb7 96.4(2) . 1_465 ?
P3 Se12 Th3 87.2(4) . . ?
P3 Se12 Rb2 87.1(4) . 1_565 ?
Th3 Se12 Rb2 154.7(2) . 1_565 ?
P3 Se12 Rb6 109.0(4) . . ?
Th3 Se12 Rb6 97.5(2) . . ?
Rb2 Se12 Rb6 107.6(2) 1_565 . ?
P4 Se13 Th1 88.5(4) 1_565 . ?
P4 Se13 Rb2 107.7(4) 1_565 1_565 ?
Th1 Se13 Rb2 133.2(2) . 1_565 ?
P5 Se14 Th2 109.8(4) . . ?
P5 Se14 Th4 83.8(4) . . ?
Th2 Se14 Th4 96.43(15) . . ?
P5 Se14 Rb1 91.4(4) . . ?
Th2 Se14 Rb1 91.7(2) . . ?
Th4 Se14 Rb1 171.6(2) . . ?
P1 Se15 Th1 89.7(4) 1_556 . ?
P1 Se15 Rb8 82.7(4) 1_556 . ?
Th1 Se15 Rb8 98.6(2) . . ?
P1 Se15 Rb4 85.3(4) 1_556 1_556 ?
Th1 Se15 Rb4 172.1(2) . 1_556 ?
Rb8 Se15 Rb4 86.9(2) . 1_556 ?
P2 Se16 Th4 89.4(4) 1_645 . ?
P2 Se16 Th2 115.8(4) 1_645 . ?
Th4 Se16 Th2 96.03(13) . . ?
P2 Se16 Rb6 92.3(4) 1_645 1_645 ?
Th4 Se16 Rb6 162.0(2) . 1_645 ?
Th2 Se16 Rb6 99.4(2) . 1_645 ?
P12 Se17 Rb2 90.3(4) . . ?
P12 Se17 Rb6 86.7(4) . 1_545 ?
Rb2 Se17 Rb6 105.3(2) . 1_545 ?
P12 Se17 Rb8 84.9(4) . . ?
Rb2 Se17 Rb8 161.6(2) . . ?
Rb6 Se17 Rb8 92.2(2) 1_545 . ?
P12 Se17 Rb4 106.9(4) . 1_556 ?
Rb2 Se17 Rb4 84.1(2) . 1_556 ?
Rb6 Se17 Rb4 163.6(2) 1_545 1_556 ?
Rb8 Se17 Rb4 80.3(2) . 1_556 ?
P7 Se18 Th1 106.7(4) 1_556 . ?
P7 Se18 Th3 88.7(4) 1_556 1_556 ?
Th1 Se18 Th3 127.8(2) . 1_556 ?
P7 Se18 Rb7 79.9(4) 1_556 1_465 ?
Th1 Se18 Rb7 89.3(2) . 1_465 ?
Th3 Se18 Rb7 142.9(2) 1_556 1_465 ?
P10 Se19 Th1 89.9(3) . . ?
P10 Se19 Rb1 92.0(3) . . ?
Th1 Se19 Rb1 176.7(2) . . ?
P1 Se20 Rb1 92.2(4) . 1_454 ?
P1 Se20 Rb4 89.7(4) . . ?
Rb1 Se20 Rb4 175.8(2) 1_454 . ?
P1 Se20 Rb5 101.9(5) . 1_455 ?
Rb1 Se20 Rb5 92.1(2) 1_454 1_455 ?
Rb4 Se20 Rb5 91.2(2) . 1_455 ?
P1 Se20 Rb8 76.3(5) . 1_554 ?
Rb1 Se20 Rb8 92.7(2) 1_454 1_554 ?
Rb4 Se20 Rb8 84.1(2) . 1_554 ?
Rb5 Se20 Rb8 174.9(2) 1_455 1_554 ?
P8 Se21 Th4 96.6(4) 1_556 . ?
P8 Se21 Rb4 84.1(4) 1_556 1_656 ?
Th4 Se21 Rb4 161.1(2) . 1_656 ?
P9 Se22 Rb8 91.8(4) . 1_655 ?
P9 Se22 Rb5 88.7(4) . . ?
Rb8 Se22 Rb5 176.6(3) 1_655 . ?
P9 Se22 Rb4 102.8(4) . 1_655 ?
Rb8 Se22 Rb4 91.9(2) 1_655 1_655 ?
Rb5 Se22 Rb4 91.2(2) . 1_655 ?
P9 Se22 Rb1 74.1(4) . . ?
Rb8 Se22 Rb1 93.3(2) 1_655 . ?
Rb5 Se22 Rb1 83.7(2) . . ?
Rb4 Se22 Rb1 174.0(2) 1_655 . ?
P11 Se23 Th3 90.4(4) . . ?
P11 Se23 Rb3 106.6(4) . 1_655 ?
Th3 Se23 Rb3 99.5(2) . 1_655 ?
P7 Se24 Rb3 106.1(4) . . ?
P7 Se24 Rb7 94.6(4) . 1_464 ?
Rb3 Se24 Rb7 94.6(2) . 1_464 ?
P7 Se24 Rb5 86.7(4) . 1_455 ?
Rb3 Se24 Rb5 90.4(2) . 1_455 ?
Rb7 Se24 Rb5 174.2(3) 1_464 1_455 ?
P8 Se25 Th2 106.5(4) . . ?
P8 Se25 Th4 88.9(4) . 1_554 ?
Th2 Se25 Th4 128.3(2) . 1_554 ?
P8 Se25 Rb6 78.3(4) . 1_645 ?
Th2 Se25 Rb6 89.1(2) . 1_645 ?
Th4 Se25 Rb6 142.7(2) 1_554 1_645 ?
P4 Se26 Th3 118.8(4) 1_564 . ?
P4 Se26 Rb6 96.1(4) 1_564 . ?
Th3 Se26 Rb6 103.7(2) . . ?
P4 Se26 Rb3 84.2(4) 1_564 1_655 ?
Th3 Se26 Rb3 93.7(2) . 1_655 ?
Rb6 Se26 Rb3 159.8(2) . 1_655 ?
P4 Se27 Th1 90.8(3) 1_565 . ?
P4 Se27 Rb3 84.9(4) 1_565 1_656 ?
Th1 Se27 Rb3 150.6(2) . 1_656 ?
P4 Se27 Rb7 107.3(3) 1_565 1_565 ?
Th1 Se27 Rb7 123.9(2) . 1_565 ?
Rb3 Se27 Rb7 85.0(2) 1_656 1_565 ?
P10 Se28 Th1 85.6(4) . . ?
P10 Se28 Th3 106.1(4) . . ?
Th1 Se28 Th3 94.38(13) . . ?
P10 Se28 Rb3 73.1(4) . 1_655 ?
Th1 Se28 Rb3 157.2(2) . 1_655 ?
Th3 Se28 Rb3 83.97(14) . 1_655 ?
P8 Se29 Rb2 107.0(4) . 1_654 ?
P8 Se29 Rb6 95.6(4) . 1_645 ?
Rb2 Se29 Rb6 95.5(2) 1_654 1_645 ?
P8 Se29 Rb4 89.3(4) . 1_655 ?
Rb2 Se29 Rb4 90.2(2) 1_654 1_655 ?
Rb6 Se29 Rb4 171.1(2) 1_645 1_655 ?
P5 Se31 Th4 88.3(4) . . ?
P5 Se31 Rb2 106.2(4) . . ?
Th4 Se31 Rb2 98.5(2) . . ?
P12 Se32 Th2 89.7(4) . . ?
P12 Se32 Rb8 92.6(4) . . ?
Th2 Se32 Rb8 177.1(2) . . ?
P12 Se32 Rb1 112.1(4) . . ?
Th2 Se32 Rb1 87.43(14) . . ?
Rb8 Se32 Rb1 90.0(2) . . ?
P5 Se35 Rb5 93.1(4) . 1_556 ?
P5 Se35 Rb4 98.5(4) . 1_556 ?
Rb5 Se35 Rb4 100.9(2) 1_556 1_556 ?
P5 Se35 Rb1 92.9(4) . . ?
Rb5 Se35 Rb1 92.5(2) 1_556 . ?
Rb4 Se35 Rb1 161.9(2) 1_556 . ?
P5 Se35 Rb8 100.5(4) . . ?
Rb5 Se35 Rb8 166.3(2) 1_556 . ?
Rb4 Se35 Rb8 79.0(2) 1_556 . ?
Rb1 Se35 Rb8 85.1(2) . . ?
P9 Se36 Th2 87.1(3) . . ?
P9 Se36 Rb6 115.4(4) . 1_645 ?
Th2 Se36 Rb6 99.7(2) . 1_645 ?
P9 Se36 Rb8 84.8(3) . 1_655 ?
Th2 Se36 Rb8 166.3(2) . 1_655 ?
Rb6 Se36 Rb8 93.8(2) 1_645 1_655 ?
P10 Se38 Rb3 90.5(4) . 1_655 ?
P10 Se38 Rb1 86.2(4) . . ?
Rb3 Se38 Rb1 160.7(2) 1_655 . ?
P10 Se38 Rb7 89.6(4) . 1_565 ?
Rb3 Se38 Rb7 106.7(2) 1_655 1_565 ?
Rb1 Se38 Rb7 92.4(2) . 1_565 ?
P10 Se38 Rb5 107.8(4) . . ?
Rb3 Se38 Rb5 83.7(2) 1_655 . ?
Rb1 Se38 Rb5 79.3(2) . . ?
Rb7 Se38 Rb5 159.9(2) 1_565 . ?
P3 Se43 Th4 107.9(4) 1_645 . ?
P3 Se43 Rb2 81.9(4) 1_645 1_655 ?
Th4 Se43 Rb2 120.0(2) . 1_655 ?
P3 Se43 Rb7 85.6(4) 1_645 . ?
Th4 Se43 Rb7 95.74(14) . . ?
Rb2 Se43 Rb7 144.2(2) 1_655 . ?
P11 Se44 Rb4 93.3(4) . . ?
P11 Se44 Rb5 99.8(4) . . ?
Rb4 Se44 Rb5 100.3(2) . . ?
P11 Se44 Rb8 92.6(5) . . ?
Rb4 Se44 Rb8 91.5(2) . . ?
Rb5 Se44 Rb8 162.2(2) . . ?
P11 Se44 Rb1 101.4(4) . . ?
Rb4 Se44 Rb1 165.2(2) . . ?
Rb5 Se44 Rb1 79.3(2) . . ?
Rb8 Se44 Rb1 85.9(2) . . ?
Se20 P1 Se15 113.8(6) . 1_554 ?
Se20 P1 Se9 117.9(6) . 1_554 ?
Se15 P1 Se9 105.1(7) 1_554 1_554 ?
Se20 P1 P7 112.3(8) . . ?
Se15 P1 P7 108.0(6) 1_554 . ?
Se9 P1 P7 98.3(7) 1_554 . ?
Se20 P1 Rb8 72.8(4) . 1_554 ?
Se15 P1 Rb8 64.1(4) 1_554 1_554 ?
Se9 P1 Rb8 84.0(5) 1_554 1_554 ?
P7 P1 Rb8 172.1(6) . 1_554 ?
Se3 P2 P3 104.4(4) . . ?
Se3 P2 Se16 114.9(6) . 1_465 ?
P3 P2 Se16 102.5(4) . 1_465 ?
Se3 P2 Se10 121.6(5) . 1_465 ?
P3 P2 Se10 106.8(4) . 1_465 ?
Se16 P2 Se10 104.7(5) 1_465 1_465 ?
Se3 P2 Rb3 63.1(3) . . ?
P3 P2 Rb3 129.3(2) . . ?
Se16 P2 Rb3 127.8(5) 1_465 . ?
Se10 P2 Rb3 58.8(3) 1_465 . ?
Se12 P3 Se43 123.5(6) . 1_465 ?
Se12 P3 P2 105.7(5) . . ?
Se43 P3 P2 103.3(4) 1_465 . ?
Se12 P3 Se11 105.3(6) . . ?
Se43 P3 Se11 115.2(7) 1_465 . ?
P2 P3 Se11 101.2(4) . . ?
Se12 P3 Rb2 59.4(3) . 1_565 ?
Se43 P3 Rb2 64.6(3) 1_465 1_565 ?
P2 P3 Rb2 129.1(3) . 1_565 ?
Se11 P3 Rb2 129.3(5) . 1_565 ?
Se13 P4 Se27 108.2(6) 1_545 1_545 ?
Se13 P4 Se26 115.4(5) 1_545 1_546 ?
Se27 P4 Se26 114.4(6) 1_545 1_546 ?
Se13 P4 P6 106.1(4) 1_545 . ?
Se27 P4 P6 109.4(3) 1_545 . ?
Se26 P4 P6 102.8(4) 1_546 . ?
Se13 P4 Rb3 164.1(5) 1_545 1_646 ?
Se27 P4 Rb3 62.2(3) 1_545 1_646 ?
Se26 P4 Rb3 62.7(3) 1_546 1_646 ?
P6 P4 Rb3 89.5(2) . 1_646 ?
Se35 P5 Se31 115.5(7) . . ?
Se35 P5 P12 109.5(6) . . ?
Se31 P5 P12 107.0(6) . . ?
Se35 P5 Se14 114.2(6) . . ?
Se31 P5 Se14 110.1(6) . . ?
P12 P5 Se14 99.1(7) . . ?
Se7 P6 Se1 116.8(6) 1_556 . ?
Se7 P6 Se6 107.2(5) 1_556 1_556 ?
Se1 P6 Se6 114.4(6) . 1_556 ?
Se7 P6 P4 108.9(4) 1_556 . ?
Se1 P6 P4 102.8(3) . . ?
Se6 P6 P4 106.1(4) 1_556 . ?
Se7 P6 Rb2 64.0(3) 1_556 . ?
Se1 P6 Rb2 63.1(3) . . ?
Se6 P6 Rb2 164.1(5) 1_556 . ?
P4 P6 Rb2 89.6(2) . . ?
Se24 P7 Se5 116.4(6) . . ?
Se24 P7 P1 104.8(6) . . ?
Se5 P7 P1 110.4(6) . . ?
Se24 P7 Se18 118.8(6) . 1_554 ?
Se5 P7 Se18 104.9(5) . 1_554 ?
P1 P7 Se18 100.2(6) . 1_554 ?
Se29 P8 Se21 113.5(7) . 1_554 ?
Se29 P8 P9 105.3(6) . . ?
Se21 P8 P9 110.5(7) 1_554 . ?
Se29 P8 Se25 120.6(6) . . ?
Se21 P8 Se25 105.3(6) 1_554 . ?
P9 P8 Se25 100.7(6) . . ?
Se22 P9 Se36 118.0(6) . . ?
Se22 P9 Se2 115.3(6) . . ?
Se36 P9 Se2 106.5(5) . . ?
Se22 P9 P8 110.8(6) . . ?
Se36 P9 P8 97.6(6) . . ?
Se2 P9 P8 106.7(6) . . ?
Se22 P9 Rb1 73.9(4) . . ?
Se36 P9 Rb1 85.7(4) . . ?
Se2 P9 Rb1 65.0(3) . . ?
P8 P9 Rb1 171.7(5) . . ?
Se38 P10 Se19 113.8(6) . . ?
Se38 P10 P11 111.7(7) . . ?
Se19 P10 P11 99.8(6) . . ?
Se38 P10 Se28 119.6(6) . . ?
Se19 P10 Se28 108.2(6) . . ?
P11 P10 Se28 101.3(6) . . ?
Se38 P10 Rb3 57.8(4) . 1_655 ?
Se19 P10 Rb3 169.8(5) . 1_655 ?
P11 P10 Rb3 89.2(6) . 1_655 ?
Se28 P10 Rb3 74.3(4) . 1_655 ?
Se44 P11 Se23 117.5(7) . . ?
Se44 P11 P10 110.4(6) . . ?
Se23 P11 P10 105.2(7) . . ?
Se44 P11 Se8 115.2(7) . . ?
Se23 P11 Se8 107.8(6) . . ?
P10 P11 Se8 98.7(7) . . ?
Se17 P12 Se32 114.6(5) . . ?
Se17 P12 P5 112.0(7) . . ?
Se32 P12 P5 101.1(6) . . ?
Se17 P12 Se4 118.0(6) . . ?
Se32 P12 Se4 109.4(6) . . ?
P5 P12 Se4 99.5(6) . . ?
Se17 P12 Rb2 57.2(3) . . ?
Se32 P12 Rb2 169.7(5) . . ?
P5 P12 Rb2 88.3(5) . . ?
Se4 P12 Rb2 72.6(3) . . ?

loop_
_geom_bond_atom_site_label_1
_geom_bond_atom_site_label_2
_geom_bond_distance
_geom_bond_site_symmetry_2
_geom_bond_publ_flag
Th1 Se19 3.007(5) . ?
Th1 Se15 3.009(6) . ?
Th1 Se27 3.020(5) . ?
Th1 Se9 3.054(6) . ?
Th1 Se8 3.123(6) . ?
Th1 Se13 3.139(6) . ?
Th1 Se28 3.148(6) . ?
Th1 Se11 3.201(5) . ?
Th1 Se18 3.222(6) . ?
Th2 Se2 2.985(6) . ?
Th2 Se32 3.007(6) . ?
Th2 Se7 3.026(5) . ?
Th2 Se36 3.053(5) . ?
Th2 Se14 3.108(6) . ?
Th2 Se6 3.114(5) . ?
Th2 Se4 3.154(6) . ?
Th2 Se25 3.199(6) . ?
Th2 Se16 3.219(5) . ?
Th3 Se23 2.981(5) . ?
Th3 Se5 2.990(6) . ?
Th3 Se11 3.080(6) . ?
Th3 Se26 3.086(6) . ?
Th3 Se3 3.139(5) . ?
Th3 Se8 3.180(6) . ?
Th3 Se12 3.190(6) . ?
Th3 Se28 3.231(5) . ?
Th3 Se18 3.246(6) 1_554 ?
Th4 Se21 2.980(5) . ?
Th4 Se31 3.007(5) . ?
Th4 Se16 3.081(6) . ?
Th4 Se1 3.096(5) . ?
Th4 Se43 3.137(5) . ?
Th4 Se14 3.173(6) . ?
Th4 Se10 3.199(5) . ?
Th4 Se4 3.219(5) . ?
Th4 Se25 3.252(6) 1_556 ?
Rb1 Se19 3.454(8) . ?
Rb1 Se20 3.509(8) 1_656 ?
Rb1 Se2 3.578(9) . ?
Rb1 Se9 3.715(8) 1_655 ?
Rb1 Se38 3.733(9) . ?
Rb1 Se35 3.810(9) . ?
Rb1 Se14 3.827(9) . ?
Rb1 Se22 3.898(9) . ?
Rb1 P9 3.902(13) . ?
Rb1 Se44 4.080(8) . ?
Rb1 Se32 4.131(8) . ?
Rb1 Rb5 4.972(10) . ?
Rb2 Se17 3.372(8) . ?
Rb2 Se12 3.373(7) 1_545 ?
Rb2 Se31 3.392(7) . ?
Rb2 Se29 3.394(8) 1_456 ?
Rb2 Se13 3.432(8) 1_545 ?
Rb2 Se1 3.570(7) . ?
Rb2 Se43 3.572(7) 1_455 ?
Rb2 Se7 3.599(8) 1_556 ?
Rb2 P3 3.914(14) 1_545 ?
Rb2 P6 3.979(13) . ?
Rb2 Se4 3.976(8) . ?
Rb2 P12 4.011(14) . ?
Rb3 Se24 3.368(9) . ?
Rb3 Se10 3.388(8) 1_465 ?
Rb3 Se38 3.387(9) 1_455 ?
Rb3 Se23 3.417(7) 1_455 ?
Rb3 Se6 3.438(8) 1_465 ?
Rb3 Se3 3.553(7) . ?
Rb3 Se27 3.585(8) 1_454 ?
Rb3 Se26 3.603(8) 1_455 ?
Rb3 P2 3.956(12) . ?
Rb3 P10 4.00(2) 1_455 ?
Rb3 Se28 4.028(8) 1_455 ?
Rb3 P4 4.036(14) 1_464 ?
Rb4 Se44 3.566(9) . ?
Rb4 Se20 3.570(8) . ?
Rb4 Se29 3.592(10) 1_455 ?
Rb4 Se35 3.688(9) 1_554 ?
Rb4 Se15 3.685(10) 1_554 ?
Rb4 Se21 3.777(8) 1_454 ?
Rb4 Se22 3.890(10) 1_455 ?
Rb4 Se17 3.988(10) 1_554 ?
Rb4 Rb2 4.952(10) 1_554 ?
Rb4 Rb8 4.998(10) 1_554 ?
Rb4 Rb8 5.293(10) . ?
Rb4 Rb5 5.318(3) 1_455 ?
Rb5 Se22 3.545(8) . ?
Rb5 Se35 3.549(9) 1_554 ?
Rb5 Se24 3.652(9) 1_655 ?
Rb5 Se2 3.696(9) . ?
Rb5 Se44 3.701(9) . ?
Rb5 Se5 3.747(8) 1_655 ?
Rb5 Se20 3.869(10) 1_655 ?
Rb5 Se38 4.051(10) . ?
Rb5 Rb3 4.986(10) 1_655 ?
Rb5 Rb1 5.319(10) 1_554 ?
Rb5 Rb4 5.318(3) 1_655 ?
Rb6 Se26 3.427(8) . ?
Rb6 Se29 3.447(9) 1_465 ?
Rb6 Se16 3.540(8) 1_465 ?
Rb6 Se7 3.594(8) 1_565 ?
Rb6 Se12 3.620(8) . ?
Rb6 Se36 3.676(8) 1_465 ?
Rb6 Se17 3.723(10) 1_565 ?
Rb6 Se3 3.876(8) . ?
Rb6 Se25 4.099(8) 1_465 ?
Rb6 Rb2 5.064(9) 1_564 ?
Rb6 Rb8 5.389(9) 1_565 ?
Rb7 Se24 3.366(8) 1_646 ?
Rb7 Se1 3.515(7) . ?
Rb7 Se11 3.500(8) 1_645 ?
Rb7 Se9 3.653(8) 1_645 ?
Rb7 Se27 3.739(7) 1_545 ?
Rb7 Se10 3.753(8) . ?
Rb7 Se43 3.752(8) . ?
Rb7 Se18 3.860(8) 1_645 ?
Rb7 Se38 3.921(10) 1_545 ?
Rb7 Se6 4.054(9) 1_556 ?
Rb7 Rb3 4.947(9) 1_646 ?
Rb8 Se32 3.452(8) . ?
Rb8 Se22 3.461(8) 1_455 ?
Rb8 Se15 3.584(8) . ?
Rb8 Se36 3.706(7) 1_455 ?
Rb8 Se17 3.757(9) . ?
Rb8 Se8 3.800(9) . ?
Rb8 Se44 3.819(9) . ?
Rb8 Se20 3.886(9) 1_556 ?
Rb8 P1 3.95(2) 1_556 ?
Rb8 Se35 4.147(8) . ?
Rb8 Rb4 4.998(10) 1_556 ?
Se1 P6 2.177(15) . ?
Se2 P9 2.194(11) . ?
Se3 P2 2.197(14) . ?
Se4 P12 2.272(13) . ?
Se5 P7 2.187(14) . ?
Se5 Rb5 3.747(8) 1_455 ?
Se6 P6 2.210(12) 1_554 ?
Se6 Rb3 3.438(8) 1_645 ?
Se6 Rb7 4.054(9) 1_554 ?
Se7 P6 2.161(12) 1_554 ?
Se7 Rb2 3.599(8) 1_554 ?
Se7 Rb6 3.594(8) 1_545 ?
Se8 P11 2.260(14) . ?
Se9 P1 2.217(15) 1_556 ?
Se9 Rb7 3.653(8) 1_465 ?
Se9 Rb1 3.715(8) 1_455 ?
Se10 P2 2.191(14) 1_645 ?
Se10 Rb3 3.388(8) 1_645 ?
Se11 P3 2.25(2) . ?
Se11 Rb7 3.500(8) 1_465 ?
Se12 P3 2.165(14) . ?
Se12 Rb2 3.373(7) 1_565 ?
Se13 P4 2.150(13) 1_565 ?
Se13 Rb2 3.432(8) 1_565 ?
Se14 P5 2.216(13) . ?
Se15 P1 2.186(13) 1_556 ?
Se15 Rb4 3.685(10) 1_556 ?
Se16 P2 2.201(13) 1_645 ?
Se16 Rb6 3.540(8) 1_645 ?
Se17 P12 2.156(14) . ?
Se17 Rb6 3.723(10) 1_545 ?
Se17 Rb4 3.988(10) 1_556 ?
Se18 P7 2.261(13) 1_556 ?
Se18 Th3 3.246(6) 1_556 ?
Se18 Rb7 3.860(8) 1_465 ?
Se19 P10 2.20(2) . ?
Se20 P1 2.091(15) . ?
Se20 Rb1 3.509(8) 1_454 ?
Se20 Rb5 3.869(10) 1_455 ?
Se20 Rb8 3.886(9) 1_554 ?
Se21 P8 2.21(2) 1_556 ?
Se21 Rb4 3.777(8) 1_656 ?
Se22 P9 2.150(12) . ?
Se22 Rb8 3.461(8) 1_655 ?
Se22 Rb4 3.890(10) 1_655 ?
Se23 P11 2.19(2) . ?
Se23 Rb3 3.417(7) 1_655 ?
Se24 P7 2.115(12) . ?
Se24 Rb7 3.366(8) 1_464 ?
Se24 Rb5 3.652(9) 1_455 ?
Se25 P8 2.222(15) . ?
Se25 Th4 3.252(6) 1_554 ?
Se25 Rb6 4.099(8) 1_645 ?
Se26 P4 2.219(14) 1_564 ?
Se26 Rb3 3.603(8) 1_655 ?
Se27 P4 2.198(14) 1_565 ?
Se27 Rb3 3.585(8) 1_656 ?
Se27 Rb7 3.739(7) 1_565 ?
Se28 P10 2.250(12) . ?
Se28 Rb3 4.028(8) 1_655 ?
Se29 P8 2.172(12) . ?
Se29 Rb2 3.394(8) 1_654 ?
Se29 Rb6 3.447(9) 1_645 ?
Se29 Rb4 3.592(10) 1_655 ?
Se31 P5 2.20(2) . ?
Se32 P12 2.171(13) . ?
Se35 P5 2.15(2) . ?
Se35 Rb5 3.549(9) 1_556 ?
Se35 Rb4 3.688(9) 1_556 ?
Se36 P9 2.198(14) . ?
Se36 Rb6 3.676(8) 1_645 ?
Se36 Rb8 3.706(7) 1_655 ?
Se38 P10 2.107(13) . ?
Se38 Rb3 3.387(9) 1_655 ?
Se38 Rb7 3.921(10) 1_565 ?
Se43 P3 2.18(2) 1_645 ?
Se43 Rb2 3.572(7) 1_655 ?
Se44 P11 2.104(14) . ?
P1 Se15 2.186(13) 1_554 ?
P1 Se9 2.217(15) 1_554 ?
P1 P7 2.22(2) . ?
P1 Rb8 3.95(2) 1_554 ?
P2 P3 2.197(6) . ?
P2 Se16 2.201(13) 1_465 ?
P2 Se10 2.191(14) 1_465 ?
P3 Se43 2.18(2) 1_465 ?
P3 Rb2 3.914(13) 1_565 ?
P4 Se13 2.150(13) 1_545 ?
P4 Se27 2.198(14) 1_545 ?
P4 Se26 2.219(14) 1_546 ?
P4 P6 2.278(6) . ?
P4 Rb3 4.036(14) 1_646 ?
P5 P12 2.21(2) . ?
P6 Se7 2.161(12) 1_556 ?
P6 Se6 2.210(12) 1_556 ?
P7 Se18 2.261(13) 1_554 ?
P8 Se21 2.21(2) 1_554 ?
P8 P9 2.22(2) . ?
P10 P11 2.23(2) . ?
P10 Rb3 4.00(2) 1_655 ?
